data_2203302
loop_
_publ_author_name
'Adams, Harry'
'Clunas, Scott'
'Fenton, David E.'

_publ_section_title
;
 A dinuclear nickel(II) complex of the ligand
 2,6-bis[2-(dimethylamino)ethyliminomethyl]-4-methylphenol
;
_journal_issue 3
_journal_name_full 'Acta Crystallographica Section E'
_journal_page_first m338
_journal_page_last m339
_journal_paper_doi 10.1107/S1600536804004118
_journal_volume 60
_journal_year 2004
_chemical_formula_iupac '[Ni2 Br2 (C17 H27 N4 O1) (H2 O)3] Br, H2 O1, 2C2 H3 N1'
_chemical_formula_moiety 'C17 H33 Br2 N4 Ni2 O4 1+, 2C2 H3 N, H2 O, Br 1-'
_chemical_formula_sum 'C21 H41 Br3 N6 Ni2 O5'
_chemical_formula_weight 814.75
_space_group_IT_number 14
_symmetry_cell_setting monoclinic
_symmetry_space_group_name_Hall '-P 2yn'
_symmetry_space_group_name_H-M 'P 1 21/n 1'
_audit_creation_method 'WinGX routine CIF_UPDATE'
_cell_angle_alpha 90
_cell_angle_beta 100.039(2)
_cell_angle_gamma 90
_cell_formula_units_Z 4
_cell_length_a 10.5662(13)
_cell_length_b 11.8911(15)
_cell_length_c 25.158(3)
_cell_measurement_reflns_used 4188
_cell_measurement_temperature 150(2)
_cell_measurement_theta_max 55.86
_cell_measurement_theta_min 4.503
_cell_volume 3112.5(7)
_computing_cell_refinement 'SMART (Bruker, 1997)'
_computing_data_collection 'SMART (Bruker, 1997)'
_computing_data_reduction 'SHELXTL (Bruker, 1997)'
_computing_molecular_graphics SHELXTL
_computing_publication_material SHELXTL
_computing_structure_refinement 'SHELXL97 (Sheldrick, 1997)'
_computing_structure_solution 'SHELXS97 (Sheldrick, 1990)'
_diffrn_measured_fraction_theta_full 0.998
_diffrn_measured_fraction_theta_max 0.998
_diffrn_measurement_device 'Bruker Smart 1000'
_diffrn_measurement_device_type 'CCD area detector'
_diffrn_measurement_method 'omega scans'
_diffrn_radiation_type MoK\a
_diffrn_radiation_wavelength 0.71073
_diffrn_reflns_av_R_equivalents 0.1016
_diffrn_reflns_limit_h_max 12
_diffrn_reflns_limit_h_min -12
_diffrn_reflns_limit_k_max 14
_diffrn_reflns_limit_k_min -13
_diffrn_reflns_limit_l_max 29
_diffrn_reflns_limit_l_min -14
_diffrn_reflns_number 14837
_diffrn_reflns_theta_full 25.00
_diffrn_reflns_theta_max 25
_diffrn_reflns_theta_min 1.64
_diffrn_standards_decay_% 0
_diffrn_standards_interval_count 0
_diffrn_standards_interval_time 0
_diffrn_standards_number 0
_exptl_absorpt_coefficient_mu 5.1
_exptl_absorpt_correction_T_max 0.600
_exptl_absorpt_correction_T_min 0.344
_exptl_absorpt_correction_type multi-scan
_exptl_absorpt_process_details SADABS
_exptl_crystal_colour green
_exptl_crystal_density_diffrn 1.739
_exptl_crystal_density_method 'not measured'
_exptl_crystal_description block
_exptl_crystal_F_000 1640
_exptl_crystal_size_max 0.25
_exptl_crystal_size_mid 0.18
_exptl_crystal_size_min 0.1
_refine_diff_density_max 0.787
_refine_diff_density_min -0.676
_refine_ls_extinction_method none
_refine_ls_goodness_of_fit_ref 0.87
_refine_ls_hydrogen_treatment mixed
_refine_ls_matrix_type full
_refine_ls_number_parameters 336
_refine_ls_number_reflns 5468
_refine_ls_number_restraints 0
_refine_ls_restrained_S_all 0.87
_refine_ls_R_factor_gt 0.0407
_refine_ls_shift/su_max 0.004
_refine_ls_structure_factor_coef Fsqd
_refine_ls_weighting_details 'w = 1/[\s^2^(Fo^2^)+(0.0396P)^2^+0.0000P] where P = (Fo^2^+2Fc^2^)/3'
_refine_ls_weighting_scheme calc
_refine_ls_wR_factor_ref 0.0875
_reflns_number_gt 3844
_reflns_number_total 5468
_reflns_threshold_expression >2sigma(I)
_cod_data_source_file hb6019.cif
_cod_data_source_block I
_cod_depositor_comments
;
The following automatic conversions were performed:
'_symmetry_cell_setting' value 'Monoclinic' changed to 'monoclinic'
according to '/home/saulius/struct/CIF-dictionaries/cif_core.dic'
dictionary named 'cif_core.dic' version 2.4.1 from
2010-06-29.

'_exptl_absorpt_correction_type' value 'MULTI-SCAN' changed
to 'multi-scan' according to
'/home/saulius/struct/CIF-dictionaries/cif_core.dic' dictionary named
'cif_core.dic' version 2.4.1 from 2010-06-29.

Automatic conversion script
Id: cif_fix_enum 1527 2010-12-29 10:47:43Z saulius 

The following automatic conversions were performed:

'_symmetry_cell_setting' value 'Monoclinic' changed to 'monoclinic'
according to /home/saulius/struct/CIF-dictionaries/cif_core.dic
dictionary named 'cif_core.dic' version 2.4.1 from
2010-06-29.

'_exptl_absorpt_correction_type' value 'MULTI-SCAN'
changed to 'multi-scan' according to
/home/saulius/struct/CIF-dictionaries/cif_core.dic dictionary named
'cif_core.dic' version 2.4.1 from 2010-06-29.

Automatic conversion script
Id: cif_fix_values 1715 2011-07-08 13:25:40Z adriana 
;
_cod_original_sg_symbol_H-M P2~1~/n
_cod_database_code 2203302
_cod_database_fobs_code 2203302

loop_
_symmetry_equiv_pos_as_xyz
'x, y, z'
'-x+1/2, y+1/2, -z+1/2'
'-x, -y, -z'
'x-1/2, -y-1/2, z-1/2'

loop_
_atom_site_label
_atom_site_fract_x
_atom_site_fract_y
_atom_site_fract_z
_atom_site_U_iso_or_equiv
_atom_site_adp_type
_atom_site_calc_flag
_atom_site_refinement_flags
_atom_site_occupancy
_atom_site_type_symbol
Ni1 0.81815(6) 0.43356(5) 0.14829(2) 0.01980(15) Uani d . 1 Ni
Ni2 1.07830(6) 0.57845(5) 0.15104(2) 0.02007(16) Uani d . 1 Ni
N1 0.7472(4) 0.3633(3) 0.20799(15) 0.0203(9) Uani d . 1 N
N2 0.6588(4) 0.3550(3) 0.09806(15) 0.0246(10) Uani d . 1 N
N3 1.2025(4) 0.6669(3) 0.10632(15) 0.0264(10) Uani d . 1 N
N4 1.1978(4) 0.6352(3) 0.21460(15) 0.0210(9) Uani d . 1 N
O1 0.9667(3) 0.5039(2) 0.20028(11) 0.0203(7) Uani d . 1 O
Br1 0.68349(5) 0.62015(4) 0.158445(19) 0.02665(14) Uani d . 1 Br
Br2 0.40820(5) 0.41207(4) 0.26204(2) 0.02823(14) Uani d . 1 Br
Br3 0.92346(5) 0.50352(4) 0.071415(18) 0.02464(13) Uani d . 1 Br
C1 0.9834(5) 0.5060(4) 0.25366(17) 0.0200(11) Uani d . 1 C
C2 1.0874(5) 0.5646(4) 0.28553(18) 0.0201(11) Uani d . 1 C
C3 1.1014(5) 0.5627(4) 0.34183(18) 0.0252(12) Uani d . 1 C
H3A 1.1719 0.6021 0.3621 0.030 Uiso calc R 1 H
C4 1.0187(5) 0.5069(4) 0.36972(18) 0.0265(12) Uani d . 1 C
C5 0.9178(5) 0.4516(4) 0.33876(18) 0.0243(12) Uani d . 1 C
H5A 0.8589 0.4128 0.3567 0.029 Uiso calc R 1 H
C6 0.8968(5) 0.4489(4) 0.28251(18) 0.0204(11) Uani d . 1 C
C7 0.7861(5) 0.3812(4) 0.25804(18) 0.0203(11) Uani d . 1 C
H7A 0.7380 0.3468 0.2822 0.024 Uiso calc R 1 H
C8 0.6403(5) 0.2865(4) 0.18958(18) 0.0255(12) Uani d . 1 C
H8A 0.5827 0.2826 0.2166 0.031 Uiso calc R 1 H
H8B 0.6732 0.2100 0.1845 0.031 Uiso calc R 1 H
C9 0.5680(5) 0.3315(4) 0.13649(19) 0.0272(12) Uani d . 1 C
H9A 0.5030 0.2758 0.1203 0.033 Uiso calc R 1 H
H9B 0.5226 0.4016 0.1431 0.033 Uiso calc R 1 H
C10 1.2670(5) 0.7499(4) 0.14618(18) 0.0275(12) Uani d . 1 C
H10A 1.2072 0.8124 0.1498 0.033 Uiso calc R 1 H
H10B 1.3429 0.7816 0.1333 0.033 Uiso calc R 1 H
C11 1.3087(5) 0.6947(4) 0.20040(19) 0.0256(12) Uani d . 1 C
H11A 1.3796 0.6411 0.1986 0.031 Uiso calc R 1 H
H11B 1.3398 0.7522 0.2280 0.031 Uiso calc R 1 H
C12 1.1860(5) 0.6243(4) 0.26417(18) 0.0225(11) Uani d . 1 C
H12A 1.2499 0.6599 0.2899 0.027 Uiso calc R 1 H
C13 0.6992(5) 0.2486(4) 0.07548(19) 0.0328(13) Uani d . 1 C
H13A 0.6249 0.2133 0.0529 0.049 Uiso calc R 1 H
H13B 0.7343 0.1977 0.1050 0.049 Uiso calc R 1 H
H13C 0.7652 0.2645 0.0535 0.049 Uiso calc R 1 H
C14 0.5935(5) 0.4243(5) 0.05395(18) 0.0332(13) Uani d . 1 C
H14A 0.5218 0.3820 0.0333 0.050 Uiso calc R 1 H
H14B 0.6541 0.4451 0.0302 0.050 Uiso calc R 1 H
H14C 0.5606 0.4925 0.0687 0.050 Uiso calc R 1 H
C15 1.1333(5) 0.7290(4) 0.05864(19) 0.0333(13) Uani d . 1 C
H15A 1.1957 0.7664 0.0400 0.050 Uiso calc R 1 H
H15B 1.0766 0.7853 0.0706 0.050 Uiso calc R 1 H
H15C 1.0819 0.6760 0.0339 0.050 Uiso calc R 1 H
C16 1.2985(5) 0.5928(4) 0.0880(2) 0.0347(14) Uani d . 1 C
H16A 1.3524 0.6372 0.0678 0.052 Uiso calc R 1 H
H16B 1.2543 0.5339 0.0645 0.052 Uiso calc R 1 H
H16C 1.3524 0.5582 0.1193 0.052 Uiso calc R 1 H
C17 1.0411(6) 0.5036(4) 0.43073(18) 0.0343(13) Uani d . 1 C
H17A 0.9728 0.4597 0.4427 0.052 Uiso calc R 1 H
H17B 1.0405 0.5803 0.4448 0.052 Uiso calc R 1 H
H17C 1.1245 0.4685 0.4442 0.052 Uiso calc R 1 H
N5 0.2358(5) 0.2975(4) 0.06533(19) 0.0457(13) Uani d . 1 N
C18 0.2516(5) 0.2751(4) 0.0233(2) 0.0331(13) Uani d . 1 C
C19 0.2753(6) 0.2474(5) -0.03043(19) 0.0415(15) Uani d . 1 C
H19A 0.2929 0.3165 -0.0491 0.062 Uiso calc R 1 H
H19B 0.1994 0.2102 -0.0509 0.062 Uiso calc R 1 H
H19C 0.3495 0.1969 -0.0275 0.062 Uiso calc R 1 H
N6 0.8338(7) 0.0137(5) 0.0290(3) 0.0721(18) Uani d . 1 N
C21 0.9275(7) 0.0317(5) 0.0569(3) 0.0446(16) Uani d . 1 C
C20 1.0464(6) 0.0526(5) 0.0928(2) 0.0497(17) Uani d . 1 C
H20A 1.0549 0.1334 0.1005 0.074 Uiso calc R 1 H
H20B 1.1183 0.0275 0.0759 0.074 Uiso calc R 1 H
H20C 1.0472 0.0113 0.1266 0.074 Uiso calc R 1 H
O1W 0.8943(3) 0.1239(3) 0.21606(14) 0.0350(9) Uani d . 1 O
H1WA 0.9438 0.0710 0.2295 0.042 Uiso d R 1 H
H1WB 0.8755 0.1293 0.2475 0.042 Uiso d R 1 H
O2W 0.9432(3) 0.2916(3) 0.14973(12) 0.0250(8) Uani d . 1 O
H2WA 1.0184 0.3177 0.1599 0.030 Uiso d R 1 H
H2WB 0.9200 0.2395 0.1691 0.030 Uiso d R 1 H
O3W 1.1767(3) 0.4181(3) 0.15724(12) 0.0253(8) Uani d . 1 O
H3WA 1.1940 0.3825 0.1301 0.030 Uiso d R 1 H
H3WB 1.2367 0.4166 0.1845 0.030 Uiso d R 1 H
O4W 0.9652(3) 0.7244(2) 0.15005(12) 0.0237(8) Uani d . 1 O
H4WA 0.9985 0.7733 0.1729 0.028 Uiso d R 1 H
H4WB 0.8919 0.6972 0.1521 0.028 Uiso d R 1 H

loop_
_atom_site_aniso_label
_atom_site_aniso_U_11
_atom_site_aniso_U_22
_atom_site_aniso_U_33
_atom_site_aniso_U_12
_atom_site_aniso_U_13
_atom_site_aniso_U_23
Ni1 0.0218(4) 0.0167(3) 0.0219(3) -0.0015(3) 0.0064(3) -0.0012(2)
Ni2 0.0213(4) 0.0168(3) 0.0233(3) -0.0006(3) 0.0070(3) -0.0005(2)
N1 0.023(2) 0.012(2) 0.027(2) -0.0014(18) 0.0090(18) 0.0015(16)
N2 0.025(3) 0.024(2) 0.025(2) 0.000(2) 0.0076(19) -0.0046(17)
N3 0.027(3) 0.024(2) 0.030(2) -0.004(2) 0.010(2) -0.0013(18)
N4 0.019(2) 0.014(2) 0.030(2) 0.0000(18) 0.0048(18) 0.0001(16)
O1 0.022(2) 0.0182(17) 0.0220(17) -0.0030(14) 0.0070(14) -0.0001(13)
Br1 0.0264(3) 0.0205(3) 0.0343(3) 0.0011(2) 0.0088(2) -0.0015(2)
Br2 0.0293(3) 0.0199(3) 0.0354(3) 0.0011(2) 0.0057(2) 0.0046(2)
Br3 0.0291(3) 0.0235(3) 0.0224(2) -0.0031(2) 0.0075(2) -0.0009(2)
C1 0.023(3) 0.013(2) 0.024(2) 0.005(2) 0.005(2) -0.0007(19)
C2 0.019(3) 0.018(3) 0.023(2) 0.005(2) 0.003(2) -0.002(2)
C3 0.025(3) 0.020(3) 0.029(3) 0.005(2) 0.001(2) -0.009(2)
C4 0.032(3) 0.022(3) 0.026(3) 0.005(2) 0.007(2) -0.004(2)
C5 0.028(3) 0.022(3) 0.025(3) 0.006(2) 0.010(2) 0.003(2)
C6 0.020(3) 0.016(3) 0.026(3) 0.000(2) 0.007(2) -0.0019(19)
C7 0.022(3) 0.017(2) 0.024(3) 0.004(2) 0.009(2) 0.006(2)
C8 0.024(3) 0.022(3) 0.032(3) -0.006(2) 0.009(2) 0.002(2)
C9 0.027(3) 0.022(3) 0.034(3) -0.006(2) 0.007(2) -0.001(2)
C10 0.029(3) 0.024(3) 0.032(3) -0.007(2) 0.015(2) 0.000(2)
C11 0.020(3) 0.025(3) 0.032(3) -0.007(2) 0.005(2) -0.002(2)
C12 0.021(3) 0.017(3) 0.028(3) 0.002(2) -0.001(2) -0.004(2)
C13 0.036(3) 0.027(3) 0.036(3) -0.006(3) 0.008(3) -0.012(2)
C14 0.036(4) 0.039(3) 0.023(3) -0.006(3) -0.001(2) 0.002(2)
C15 0.040(4) 0.029(3) 0.034(3) -0.006(3) 0.014(3) 0.005(2)
C16 0.034(4) 0.029(3) 0.047(3) -0.003(3) 0.023(3) -0.005(2)
C17 0.044(4) 0.037(3) 0.022(3) 0.001(3) 0.003(2) -0.001(2)
N5 0.056(4) 0.042(3) 0.042(3) -0.001(3) 0.016(3) -0.009(2)
C18 0.035(4) 0.025(3) 0.037(3) 0.001(3) -0.001(3) 0.002(2)
C19 0.054(4) 0.041(4) 0.029(3) 0.004(3) 0.007(3) 0.001(2)
N6 0.065(5) 0.059(4) 0.087(5) 0.004(4) -0.003(4) -0.012(3)
C21 0.048(5) 0.037(4) 0.048(4) 0.004(3) 0.007(3) -0.005(3)
C20 0.062(5) 0.043(4) 0.044(4) 0.001(3) 0.010(3) -0.008(3)
O1W 0.038(2) 0.027(2) 0.040(2) 0.0096(18) 0.0104(18) 0.0104(16)
O2W 0.026(2) 0.0182(18) 0.0331(19) -0.0003(15) 0.0113(16) -0.0008(14)
O3W 0.024(2) 0.0252(18) 0.0266(18) 0.0031(16) 0.0059(15) -0.0036(14)
O4W 0.024(2) 0.0186(17) 0.0295(18) -0.0050(15) 0.0067(15) -0.0049(14)

loop_
_atom_type_symbol
_atom_type_description
_atom_type_scat_dispersion_real
_atom_type_scat_dispersion_imag
_atom_type_scat_source
C C 0.0033 0.0016 'International Tables Vol C Tables 4.2.6.8 and 6.1.1.4'
H H 0 0 'International Tables Vol C Tables 4.2.6.8 and 6.1.1.4'
N N 0.0061 0.0033 'International Tables Vol C Tables 4.2.6.8 and 6.1.1.4'
O O 0.0106 0.006 'International Tables Vol C Tables 4.2.6.8 and 6.1.1.4'
Ni Ni 0.3393 1.1124 'International Tables Vol C Tables 4.2.6.8 and 6.1.1.4'
Br Br -0.2901 2.4595 'International Tables Vol C Tables 4.2.6.8 and 6.1.1.4'

loop_
_geom_angle_atom_site_label_1
_geom_angle_atom_site_label_2
_geom_angle_atom_site_label_3
_geom_angle
N1 Ni1 O1 92.14(14)
N1 Ni1 N2 84.28(15)
O1 Ni1 N2 176.42(13)
N1 Ni1 O2W 88.18(13)
O1 Ni1 O2W 84.78(12)
N2 Ni1 O2W 94.89(14)
N1 Ni1 Br3 173.56(11)
O1 Ni1 Br3 87.92(8)
N2 Ni1 Br3 95.61(10)
O2W Ni1 Br3 85.41(8)
N1 Ni1 Br1 89.98(11)
O1 Ni1 Br1 87.77(9)
N2 Ni1 Br1 92.41(11)
O2W Ni1 Br1 172.26(9)
Br3 Ni1 Br1 96.45(2)
N1 Ni1 Ni2 129.96(12)
O1 Ni1 Ni2 37.97(8)
N2 Ni1 Ni2 145.58(10)
O2W Ni1 Ni2 84.27(9)
Br3 Ni1 Ni2 49.974(19)
Br1 Ni1 Ni2 91.17(2)
N4 Ni2 O1 90.72(14)
N4 Ni2 O4W 90.51(14)
O1 Ni2 O4W 88.77(12)
N4 Ni2 N3 83.91(15)
O1 Ni2 N3 174.27(14)
O4W Ni2 N3 89.28(14)
N4 Ni2 O3W 90.66(14)
O1 Ni2 O3W 84.01(12)
O4W Ni2 O3W 172.71(11)
N3 Ni2 O3W 98.01(14)
N4 Ni2 Br3 178.72(11)
O1 Ni2 Br3 88.01(9)
O4W Ni2 Br3 89.64(9)
N3 Ni2 Br3 97.37(11)
O3W Ni2 Br3 89.03(9)
N4 Ni2 Ni1 128.33(11)
O1 Ni2 Ni1 37.63(9)
O4W Ni2 Ni1 87.74(9)
N3 Ni2 Ni1 147.63(12)
O3W Ni2 Ni1 85.88(9)
Br3 Ni2 Ni1 50.403(18)
C7 N1 C8 121.1(4)
C7 N1 Ni1 125.5(3)
C8 N1 Ni1 113.4(3)
C14 N2 C13 108.8(4)
C14 N2 C9 108.9(4)
C13 N2 C9 110.4(4)
C14 N2 Ni1 115.0(3)
C13 N2 Ni1 110.5(3)
C9 N2 Ni1 103.1(3)
C16 N3 C10 110.4(4)
C16 N3 C15 108.2(4)
C10 N3 C15 108.5(4)
C16 N3 Ni2 112.8(3)
C10 N3 Ni2 102.8(3)
C15 N3 Ni2 113.9(3)
C12 N4 C11 120.3(4)
C12 N4 Ni2 126.6(3)
C11 N4 Ni2 113.1(3)
C1 O1 Ni1 127.6(3)
C1 O1 Ni2 127.9(3)
Ni1 O1 Ni2 104.40(13)
Ni2 Br3 Ni1 79.62(2)
O1 C1 C2 122.3(4)
O1 C1 C6 121.4(4)
C2 C1 C6 116.4(4)
C3 C2 C1 119.8(4)
C3 C2 C12 115.5(4)
C1 C2 C12 124.6(4)
C4 C3 C2 123.9(5)
C4 C3 H3A 118.1
C2 C3 H3A 118.1
C5 C4 C3 116.0(4)
C5 C4 C17 122.1(4)
C3 C4 C17 121.8(5)
C4 C5 C6 123.8(4)
C4 C5 H5A 118.1
C6 C5 H5A 118.1
C5 C6 C1 120.0(4)
C5 C6 C7 114.4(4)
C1 C6 C7 125.5(4)
N1 C7 C6 127.2(4)
N1 C7 H7A 116.4
C6 C7 H7A 116.4
N1 C8 C9 107.5(4)
N1 C8 H8A 110.2
C9 C8 H8A 110.2
N1 C8 H8B 110.2
C9 C8 H8B 110.2
H8A C8 H8B 108.5
N2 C9 C8 110.6(4)
N2 C9 H9A 109.5
C8 C9 H9A 109.5
N2 C9 H9B 109.5
C8 C9 H9B 109.5
H9A C9 H9B 108.1
N3 C10 C11 110.4(4)
N3 C10 H10A 109.6
C11 C10 H10A 109.6
N3 C10 H10B 109.6
C11 C10 H10B 109.6
H10A C10 H10B 108.1
N4 C11 C10 108.1(4)
N4 C11 H11A 110.1
C10 C11 H11A 110.1
N4 C11 H11B 110.1
C10 C11 H11B 110.1
H11A C11 H11B 108.4
N4 C12 C2 127.8(5)
N4 C12 H12A 116.1
C2 C12 H12A 116.1
N2 C13 H13A 109.5
N2 C13 H13B 109.5
H13A C13 H13B 109.5
N2 C13 H13C 109.5
H13A C13 H13C 109.5
H13B C13 H13C 109.5
N2 C14 H14A 109.5
N2 C14 H14B 109.5
H14A C14 H14B 109.5
N2 C14 H14C 109.5
H14A C14 H14C 109.5
H14B C14 H14C 109.5
N3 C15 H15A 109.5
N3 C15 H15B 109.5
H15A C15 H15B 109.5
N3 C15 H15C 109.5
H15A C15 H15C 109.5
H15B C15 H15C 109.5
N3 C16 H16A 109.5
N3 C16 H16B 109.5
H16A C16 H16B 109.5
N3 C16 H16C 109.5
H16A C16 H16C 109.5
H16B C16 H16C 109.5
C4 C17 H17A 109.5
C4 C17 H17B 109.5
H17A C17 H17B 109.5
C4 C17 H17C 109.5
H17A C17 H17C 109.5
H17B C17 H17C 109.5
N5 C18 C19 178.5(6)
C18 C19 H19A 109.5
C18 C19 H19B 109.5
H19A C19 H19B 109.5
C18 C19 H19C 109.5
H19A C19 H19C 109.5
H19B C19 H19C 109.5
N6 C21 C20 178.9(8)
C21 C20 H20A 109.5
C21 C20 H20B 109.5
H20A C20 H20B 109.5
C21 C20 H20C 109.5
H20A C20 H20C 109.5
H20B C20 H20C 109.5
H1WA O1W H1WB 85.0
Ni1 O2W H2WA 105.0
Ni1 O2W H2WB 110.2
H2WA O2W H2WB 116.2
Ni2 O3W H3WA 123.3
Ni2 O3W H3WB 111.0
H3WA O3W H3WB 113.8
Ni2 O4W H4WA 112.9
Ni2 O4W H4WB 101.9
H4WA O4W H4WB 119.7

loop_
_geom_bond_atom_site_label_1
_geom_bond_atom_site_label_2
_geom_bond_distance
Ni1 N1 1.977(3)
Ni1 O1 2.039(3)
Ni1 N2 2.136(4)
Ni1 O2W 2.140(3)
Ni1 Br3 2.5339(7)
Ni1 Br1 2.6720(8)
Ni1 Ni2 3.2346(9)
Ni2 N4 1.976(4)
Ni2 O1 2.055(3)
Ni2 O4W 2.105(3)
Ni2 N3 2.147(4)
Ni2 O3W 2.164(3)
Ni2 Br3 2.5181(8)
N1 C7 1.272(5)
N1 C8 1.463(6)
N2 C14 1.457(6)
N2 C13 1.479(6)
N2 C9 1.502(5)
N3 C16 1.477(6)
N3 C10 1.485(6)
N3 C15 1.488(6)
N4 C12 1.281(5)
N4 C11 1.466(6)
O1 C1 1.324(5)
C1 C2 1.424(7)
C1 C6 1.434(6)
C2 C3 1.398(6)
C2 C12 1.440(6)
C3 C4 1.382(7)
C3 H3A 0.9500
C4 C5 1.374(7)
C4 C17 1.512(6)
C5 C6 1.394(6)
C5 H5A 0.9500
C6 C7 1.464(7)
C7 H7A 0.9500
C8 C9 1.516(7)
C8 H8A 0.9900
C8 H8B 0.9900
C9 H9A 0.9900
C9 H9B 0.9900
C10 C11 1.509(6)
C10 H10A 0.9900
C10 H10B 0.9900
C11 H11A 0.9900
C11 H11B 0.9900
C12 H12A 0.9500
C13 H13A 0.9800
C13 H13B 0.9800
C13 H13C 0.9800
C14 H14A 0.9800
C14 H14B 0.9800
C14 H14C 0.9800
C15 H15A 0.9800
C15 H15B 0.9800
C15 H15C 0.9800
C16 H16A 0.9800
C16 H16B 0.9800
C16 H16C 0.9800
C17 H17A 0.9800
C17 H17B 0.9800
C17 H17C 0.9800
N5 C18 1.131(6)
C18 C19 1.454(7)
C19 H19A 0.9800
C19 H19B 0.9800
C19 H19C 0.9800
N6 C21 1.129(8)
C21 C20 1.436(9)
C20 H20A 0.9800
C20 H20B 0.9800
C20 H20C 0.9800
O1W H1WA 0.8499
O1W H1WB 0.8501
O2W H2WA 0.8500
O2W H2WB 0.8500
O3W H3WA 0.8499
O3W H3WB 0.8499
O4W H4WA 0.8500
O4W H4WB 0.8499

loop_
_geom_hbond_atom_site_label_D
_geom_hbond_atom_site_label_H
_geom_hbond_atom_site_label_A
_geom_hbond_site_symmetry_A
_geom_hbond_distance_DH
_geom_hbond_distance_HA
_geom_hbond_distance_DA
_geom_hbond_angle_DHA
O1W H1WA Br2 2_645 0.85 2.44 3.256(3) 161.7
O1W H1WB Br1 2_645 0.85 2.55 3.398(3) 173.2
O2W H2WA O3W . 0.85 2.07 2.868(4) 157.1
O2W H2WB O1W . 0.85 1.86 2.707(4) 171.7
O3W H3WA N5 1_655 0.85 2.03 2.880(5) 179.8
O3W H3WB Br2 1_655 0.85 2.42 3.270(3) 179.8
O4W H4WA Br2 2_655 0.85 2.41 3.260(3) 179.7
O4W H4WB Br1 . 0.85 2.42 3.266(3) 179.6
